data_7036337
loop_
_publ_author_name
'V.V. Atuchin'
'A.S. Aleksandrovsky'
O.D.Chimitova
'Cheng-Peng Diao'
'T.A. Gavrilova'
'V.G. Kesler'
'M.S. Molokeev'
'A.S. Krylov'
'B.G. Bazarov'
'J.G. Bazarova'
'Zheshuai Lin'

_publ_section_title
;
 Electronic structure of beta-RbSm(MoO4)2 and chemical bonding in
 molybdates
;
_journal_issue 4
_journal_name_full 'Dalton Transactions'
_journal_page_first 1805
_journal_page_last 1815
_journal_paper_doi 10.1039/C4DT03203A
_journal_volume 44
_journal_year 2015
_chemical_formula_moiety 'Mo2 O8 Sm, Rb'
_chemical_formula_sum 'Mo2 O8 Rb Sm'
_chemical_formula_weight 555.7059
_space_group_IT_number 60
_symmetry_cell_setting orthorhombic
_symmetry_space_group_name_Hall '-P 2n 2ab'
_symmetry_space_group_name_H-M 'P b c n'
_cell_angle_alpha 90
_cell_angle_beta 90
_cell_angle_gamma 90
_cell_formula_units_Z 4
_cell_length_a 5.09838(18)
_cell_length_b 18.97424(63)
_cell_length_c 8.04487(26)
_cell_measurement_temperature 300
_cell_volume 778.24(5)
_diffrn_ambient_temperature 300
_diffrn_measurement_device_type
;
D8 ADVANCE Bruker
;
_diffrn_radiation_monochromator none
_diffrn_radiation_probe x-ray
_diffrn_radiation_type
;
 Cu K\a~1~~2~
;
_exptl_absorpt_coefficient_mu 89.655
_exptl_crystal_density_diffrn 4.742839
_pd_char_colour
;
colourless
;
_pd_meas_2theta_range_inc 0.0207570455
_pd_meas_2theta_range_max 100.004997
_pd_meas_2theta_range_min 5
_pd_meas_scan_method step
_pd_proc_ls_pref_orient_corr
;
Anisotropic model of PO. Spherical harmonics 2 ordrer.
 Jarvinen (1993). Application of symmetrized harmonics expansion to correction
of the preferred orientation effect. - J. Appl. Cryst. 26 p525-531.
;
_pd_proc_ls_profile_function PearsonVII
_pd_proc_ls_prof_R_factor 3.364
_pd_proc_ls_prof_wR_expected 1.895
_pd_proc_ls_prof_wR_factor 4.817
_pd_proc_number_of_points 4577
_pd_spec_mount_mode reflection
_refine_ls_goodness_of_fit_all 2.542
_refine_ls_R_I_factor 1.72
_refine_ls_shift/su_max 0.01000
_cod_data_source_file RbSmMo2O8.cif
_cod_data_source_block a
_cod_original_cell_volume 778.244(45)
_cod_original_sg_symbol_Hall
;
-P 2n 2ab
;
_cod_original_sg_symbol_H-M Pbcn
_cod_original_formula_sum
;
Mo2 O8 Rb Sm
;
_cod_database_code 7036337
_cod_database_fobs_code 7036337

loop_
_symmetry_equiv_pos_as_xyz
'x, y, z'
'-x, -y, -z'
'-x, y, -z+1/2'
'-x+1/2, -y+1/2, z+1/2'
'-x+1/2, y+1/2, z'
'x, -y, z+1/2'
'x+1/2, -y+1/2, -z'
'x+1/2, y+1/2, -z+1/2'

loop_
_atom_site_label
_atom_site_type_symbol
_atom_site_fract_x
_atom_site_fract_y
_atom_site_fract_z
_atom_site_occupancy
_atom_site_B_iso_or_equiv
Rb Rb 0.5 0.27214(25) 0.25 1 1.20(26)
Sm Sm 0 0.00564(19) 0.25 1 2.00(24)
Mo Mo 0.51630(92) 0.09785(14) 0.98483(35) 1 1.03(24)
O1 O 0.7028(40) 0.0909(16) 0.1413(32) 1 1.50(38)
O2 O 0.7255(35) 0.0879(14) 0.8228(29) 1 1.50(38)
O3 O 0.3036(35) 0.0248(11) 0.0251(41) 1 1.50(38)
O4 O 0.4130(42) 0.1770(11) 0.9763(24) 1 1.50(38)

loop_
_diffrn_radiation_wavelength
_diffrn_radiation_wavelength_wt
1.5406 1.0000
1.5443 0.5000

loop_
_geom_angle_atom_site_label_1
_geom_angle_atom_site_label_2
_geom_angle_atom_site_label_3
_geom_angle
_geom_angle_site_symmetry_1
_geom_angle_site_symmetry_3
O2 Rb O2 59.5(14) 4_654 7_456
O2 Rb O4 139.5(24) 4_654 1_554
O2 Rb O4 109.2(92) 4_654 3_656
O2 Rb O4 85.66(60) 4_654 4_554
O2 Rb O4 60.5(12) 4_654 7_556
O4 Rb O4 102.42(69) 1_554 3_656
O4 Rb O4 124.6(13) 1_554 4_554
O4 Rb O4 80.97(63) 1_554 7_556
O4 Rb O4 141.8(23) 4_554 7_556
O1 Sm O1 94.48(91) 1_455 3_655
O1 Sm O2 143.6(31) 1_455 2_656
O1 Sm O2 103.12(100) 1_455 6_454
O1 Sm O3 91.75(78) 1_455 1_555
O1 Sm O3 59.4(16) 1_455 2_555
O1 Sm O3 76.38(96) 1_455 3_555
O1 Sm O3 142.4(31) 1_455 6_555
O2 Sm O2 81.05(89) 2_656 6_454
O2 Sm O3 62.7(13) 2_656 1_555
O2 Sm O3 88.62(70) 2_656 2_555
O2 Sm O3 133.5(22) 2_656 3_555
O2 Sm O3 72.91(98) 2_656 6_555
O3 Sm O3 77.9(10) 1_555 2_555
O3 Sm O3 105.9(11) 1_555 6_555
O1 Mo O2 103.1(13) 1_556 1_555
O1 Mo O3 98.9(14) 1_556 1_556
O1 Mo O3 74.2(14) 1_556 2_656
O1 Mo O4 108.1(15) 1_556 1_555
O2 Mo O2 65.5(13) 1_555 3_656
O2 Mo O3 115.7(16) 1_555 1_556
O2 Mo O3 69.1(13) 1_555 2_656
O2 Mo O4 106.3(13) 1_555 1_555
O2 Mo O3 80.8(12) 3_656 1_556
O2 Mo O3 94.09(89) 3_656 2_656
O2 Mo O4 83.03(93) 3_656 1_555
O3 Mo O3 60.5(13) 1_556 2_656
O3 Mo O4 122.5(16) 1_556 1_555

loop_
_geom_bond_atom_site_label_1
_geom_bond_atom_site_label_2
_geom_bond_distance
_geom_bond_site_symmetry_2
Rb O2 3.058(25) 4_654
Rb O4 2.882(20) 1_554
Rb O4 2.946(21) 4_554
Sm O1 2.383(26) 1_455
Sm O2 2.335(24) 2_656
Sm O3 2.409(27) .
Sm O3 2.762(29) 2_555
Mo O1 1.583(24) 1_556
Mo O2 1.695(22) .
Mo O3 1.789(21) 1_556
Mo O4 1.593(21) .
